data_9001618
loop_
_publ_author_name
'Gunter, M. E.'
'Armbruster, T.'
'Kohler, T.'
'Knowles, C. R.'

_publ_section_title
;
 Crystal structure and optical properties of Na- and Pb-exchanged
 heulandite-group zeolites
 Sample: Pb-exchanged
 Atomic parameters from ICSD
;
_journal_name_full 'American Mineralogist'
_journal_page_first 675
_journal_page_last 682
_journal_volume 79
_journal_year 1994
_chemical_formula_sum 'Al4.446 O44.08 Pb2 Si13.554'
_chemical_name_mineral Heulandite
_space_group_IT_number 8
_symmetry_space_group_name_Hall 'C -2y'
_symmetry_space_group_name_H-M 'C 1 m 1'
_cell_angle_alpha 90
_cell_angle_beta 116.33
_cell_angle_gamma 90
_cell_length_a 17.767
_cell_length_b 17.917
_cell_length_c 7.432
_cell_formula_units_Z 2
_cell_volume 2120.393
_database_code_amcsd 0001670
_exptl_crystal_density_diffrn 2.538
_cod_original_formula_sum '(Si13.554 Al4.446) O44.08 Pb2'
_cod_database_code 9001618

loop_
_space_group_symop_operation_xyz
x,y,z
1/2+x,1/2+y,z
x,-y,z
1/2+x,1/2-y,z

loop_
_atom_site_label
_atom_site_fract_x
_atom_site_fract_y
_atom_site_fract_z
_atom_site_occupancy
_atom_site_U_iso_or_equiv
Si1 0.17960 0.16950 0.09100 0.75300 0.01317
Al1 0.17960 0.16950 0.09100 0.24700 0.01317
Si2 0.82220 0.83150 -0.09400 0.75300 0.01279
Al2 0.82220 0.83150 -0.09400 0.24700 0.01279
Si3 0.28740 0.08940 0.49300 0.75300 0.01241
Al3 0.28740 0.08940 0.49300 0.24700 0.01241
Si4 0.71610 -0.09030 0.50300 0.75300 0.01748
Al4 0.71610 -0.09030 0.50300 0.24700 0.01748
Si5 0.29610 0.30810 0.28800 0.75300 0.01305
Al5 0.29610 0.30810 0.28800 0.24700 0.01305
Si6 0.71050 0.69190 0.71800 0.75300 0.01317
Al6 0.71050 0.69190 0.71800 0.24700 0.01317
Si7 0.06700 0.29910 0.41700 0.75300 0.01191
Al7 0.06700 0.29910 0.41700 0.24700 0.01191
Si8 -0.06340 0.69800 0.58900 0.75300 0.01393
Al8 -0.06340 0.69800 0.58900 0.24700 0.01393
Si9 0.00000 0.21600 0.00000 0.75300 0.01646
Al9 0.00000 0.21600 0.00000 0.24700 0.01646
O1 0.29900 0.00000 0.55500 1.00000 0.03040
O2 0.19900 0.50000 0.45800 1.00000 0.02786
O3 0.23510 0.12480 0.61300 1.00000 0.03166
O4 0.77620 0.87700 0.40300 1.00000 0.03293
O5 0.18800 0.15080 0.88500 1.00000 0.04053
O6 0.81930 0.84820 0.11700 1.00000 0.02280
O7 0.23100 0.10170 0.24500 1.00000 0.04053
O8 0.76110 0.89480 0.75200 1.00000 0.01520
O9 0.00000 0.32800 0.50000 1.00000 0.02913
O10 0.08200 0.16230 0.04700 1.00000 0.03673
O11 -0.08240 0.84140 -0.06700 1.00000 0.01520
O12 0.38070 0.26540 0.45300 1.00000 0.03166
O13 0.63100 0.73680 0.55800 1.00000 0.03420
O14 0.00990 0.26430 0.19400 1.00000 0.03420
O15 -0.01230 0.72570 0.81700 1.00000 0.03166
O16 0.21180 0.25260 0.17800 1.00000 0.02913
O17 0.78910 0.74780 0.82900 1.00000 0.02786
O18 0.11870 0.37260 0.40100 1.00000 0.01900
O19 0.88200 0.62500 0.58000 1.00000 0.04179
Pb1 0.15050 0.00000 0.67900 0.32000 0.06839
Pb2 0.85200 0.00000 0.32700 0.40000 0.05573
Pb3 0.03810 0.50000 0.19790 0.60000 0.03762
Pb4 0.21700 0.00000 0.87700 0.14000 0.08106
Pb5 0.79400 0.00000 0.14000 0.12000 0.06206
Pb6 -0.01100 0.07680 0.66700 0.14000 0.16085
Pb7 0.00900 0.90000 0.48400 0.07000 0.16085
O20 0.42180 0.08730 0.03400 1.00000 0.03673
O21 0.01700 0.07400 0.32200 0.76000 0.02533
O22 0.49900 0.00000 0.50200 1.00000 0.10639
O23 -0.07600 0.00000 0.12100 0.88000 0.09638
O24 0.07700 0.00000 0.26800 1.14000 0.11766
O25 0.27400 0.00000 -0.00400 0.60000 0.02786
O26 0.72400 0.00000 -0.01800 0.86000 0.11019
O27 0.29000 0.00000 0.25000 0.22000 0.08004

loop_
_cod_related_entry_id
_cod_related_entry_database
_cod_related_entry_code
1 AMCSD 0001670
